data_7062879
loop_
_publ_author_name
'Zhang, Yan'
'Qi, Xiao-Fang'
'Li, Can-Hao'
'Zhan, Shu-Zhong'

_publ_section_title
;
 Finding a mononuclear cobalt(iii)-peroxo complex with
 1,4,7,10-tetraazacyclododecane, an intermediate for dioxygen reduction
;
_journal_issue 47
_journal_name_full 'New Journal of Chemistry'
_journal_page_first 21648
_journal_page_last 21653
_journal_paper_doi 10.1039/D3NJ04108E
_journal_volume 47
_journal_year 2023
_chemical_formula_moiety 'C8 H20 Cl2 Co N4, Cl'
_chemical_formula_sum 'C8 H20 Cl3 Co N4'
_chemical_formula_weight 337.56
_space_group_crystal_system orthorhombic
_space_group_IT_number 33
_space_group_name_Hall 'P 2c -2n'
_space_group_name_H-M_alt 'P n a 21'
_atom_sites_solution_hydrogens geom
_audit_block_doi 10.5517/ccdc.csd.cc2f7fjn
_audit_creation_date 2023-06-24
_audit_creation_method
;
Olex2 1.3
(compiled 2020.11.12 svn.r5f609507 for OlexSys, GUI svn.r6408)
;
_audit_update_record
;
2023-06-28 deposited with the CCDC.	2023-11-06 downloaded from the CCDC.
;
_cell_angle_alpha 90
_cell_angle_beta 90
_cell_angle_gamma 90
_cell_formula_units_Z 4
_cell_length_a 14.5774(8)
_cell_length_b 7.4338(3)
_cell_length_c 12.8552(7)
_cell_measurement_reflns_used 2224
_cell_measurement_temperature 293(2)
_cell_measurement_theta_max 26.5290
_cell_measurement_theta_min 4.1250
_cell_volume 1393.06(12)
_computing_cell_refinement 'CrysAlisPro 1.171.38.41 (Rigaku OD, 2015)'
_computing_data_collection 'CrysAlisPro 1.171.38.41 (Rigaku OD, 2015)'
_computing_data_reduction 'CrysAlisPro 1.171.38.41 (Rigaku OD, 2015)'
_computing_molecular_graphics 'Olex2 1.3 (Dolomanov et al., 2009)'
_computing_publication_material 'Olex2 1.3 (Dolomanov et al., 2009)'
_computing_structure_refinement 'SHELXL 2018/3 (Sheldrick, 2015)'
_diffrn_ambient_temperature 293(2)
_diffrn_detector 'CCD plate'
_diffrn_detector_area_resol_mean 8.0606
_diffrn_detector_type Eos
_diffrn_measured_fraction_theta_full 0.996
_diffrn_measured_fraction_theta_max 0.996
_diffrn_measurement_details
;
List of Runs (angles in degrees, time in seconds):

  # Type    Start    End  Width  t~exp~   \w     \q     \k     \f   Frames
#--------------------------------------------------------------------------
  1  \w    -15.00  41.00   1.00    5.00    --   15.49 -99.00 -90.00   56
  2  \w    -23.00   3.00   1.00    5.00    --  -16.28 -99.00 -60.00   26
  3  \w     32.00  88.00   1.00    5.00    --   15.49-178.00  60.00   56
  4  \w    -13.00  23.00   1.00    5.00    --  -16.28 -99.00  90.00   36
  5  \w     34.00  83.00   1.00    5.00    --   15.49  57.00-180.00   49
;
_diffrn_measurement_device 'four-circle diffractometer'
_diffrn_measurement_device_type 'Xcalibur, Eos, Gemini'
_diffrn_measurement_method '\w scans'
_diffrn_orient_matrix_type 'CrysAlisPro convention (1999,Acta A55,543-557)'
_diffrn_orient_matrix_UB_11 -0.0475329000
_diffrn_orient_matrix_UB_12 0.0137499000
_diffrn_orient_matrix_UB_13 0.0085495000
_diffrn_orient_matrix_UB_21 -0.0052644000
_diffrn_orient_matrix_UB_22 -0.0925274000
_diffrn_orient_matrix_UB_23 0.0121304000
_diffrn_orient_matrix_UB_31 0.0088253000
_diffrn_orient_matrix_UB_32 0.0188166000
_diffrn_orient_matrix_UB_33 0.0531731000
_diffrn_radiation_monochromator graphite
_diffrn_radiation_probe x-ray
_diffrn_radiation_type 'Mo K\a'
_diffrn_radiation_wavelength 0.71073
_diffrn_reflns_av_R_equivalents 0.0330
_diffrn_reflns_av_unetI/netI 0.0462
_diffrn_reflns_Laue_measured_fraction_full 0.996
_diffrn_reflns_Laue_measured_fraction_max 0.996
_diffrn_reflns_limit_h_max 17
_diffrn_reflns_limit_h_min -17
_diffrn_reflns_limit_k_max 8
_diffrn_reflns_limit_k_min -6
_diffrn_reflns_limit_l_max 13
_diffrn_reflns_limit_l_min -15
_diffrn_reflns_number 5469
_diffrn_reflns_point_group_measured_fraction_full 0.907
_diffrn_reflns_point_group_measured_fraction_max 0.907
_diffrn_reflns_theta_full 25.017
_diffrn_reflns_theta_max 25.017
_diffrn_reflns_theta_min 3.461
_diffrn_source 'fine-focus sealed X-ray tube'
_diffrn_source_type 'Enhance (Mo) X-ray Source'
_exptl_absorpt_coefficient_mu 1.788
_exptl_absorpt_correction_T_max 1.00000
_exptl_absorpt_correction_T_min 0.86173
_exptl_absorpt_correction_type multi-scan
_exptl_absorpt_process_details
;
CrysAlisPro 1.171.38.41 (Rigaku Oxford Diffraction, 2015)
Empirical absorption correction using spherical harmonics,
 implemented in SCALE3 ABSPACK scaling algorithm.
;
_exptl_crystal_colour colourless
_exptl_crystal_colour_primary colourless
_exptl_crystal_density_diffrn 1.609
_exptl_crystal_description block
_exptl_crystal_F_000 696
_exptl_crystal_size_max 0.2
_exptl_crystal_size_mid 0.13
_exptl_crystal_size_min 0.1
_refine_diff_density_max 0.687
_refine_diff_density_min -0.346
_refine_diff_density_rms 0.073
_refine_ls_abs_structure_details
;
 Refined as an inversion twin.
;
_refine_ls_abs_structure_Flack 0.42(4)
_refine_ls_extinction_method none
_refine_ls_goodness_of_fit_ref 1.061
_refine_ls_hydrogen_treatment constr
_refine_ls_matrix_type full
_refine_ls_number_parameters 146
_refine_ls_number_reflns 2224
_refine_ls_number_restraints 1
_refine_ls_restrained_S_all 1.061
_refine_ls_R_factor_all 0.0450
_refine_ls_R_factor_gt 0.0399
_refine_ls_shift/su_max 0.000
_refine_ls_shift/su_mean 0.000
_refine_ls_structure_factor_coef Fsqd
_refine_ls_weighting_details 'w=1/[\s^2^(Fo^2^)+(0.0439P)^2^+0.5923P] where P=(Fo^2^+2Fc^2^)/3'
_refine_ls_weighting_scheme calc
_refine_ls_wR_factor_gt 0.0894
_refine_ls_wR_factor_ref 0.0931
_reflns_Friedel_coverage 0.736
_reflns_Friedel_fraction_full 0.808
_reflns_Friedel_fraction_max 0.808
_reflns_number_gt 2036
_reflns_number_total 2224
_reflns_threshold_expression 'I > 2\s(I)'
_cod_data_source_file d3nj04108e2.cif
_cod_data_source_block exp_9472
_cod_depositor_comments 'Adding full bibliography for 7062879--7062880.cif.'
_cod_database_code 7062879
_shelx_shelxl_version_number 2018/3
_shelx_space_group_comment
;
The symmetry employed for this shelxl refinement is uniquely defined
by the following loop, which should always be used as a source of
symmetry information in preference to the above space-group names.
They are only intended as comments.
;
_shelx_estimated_absorpt_t_max 0.841
_shelx_estimated_absorpt_t_min 0.716
_reflns_odcompleteness_completeness 99.46
_reflns_odcompleteness_iscentric 1
_reflns_odcompleteness_theta 26.32
_olex2_refinement_description
;
1. Twinned data refinement
 Scales: 0.58(4)
 0.42(4)
2. Fixed Uiso
 At 1.2 times of:
  All C(H,H) groups, All N(H) groups
3.a Ternary CH refined with riding coordinates:
 N11(H11), N28(H28), N27(H27), N17(H17)
3.b Secondary CH2 refined with riding coordinates:
 C3(H3A,H3B), C23(H23A,H23B), C18(H18A,H18B), C10(H10A,H10B), C12(H12A,H12B),
 C20(H20A,H20B), C26(H26A,H26B), C33(H33A,H33B)
;
_olex2_submission_special_instructions 'No special instructions were received'
_oxdiff_exptl_absorpt_empirical_details
;
Empirical correction (ABSPACK) includes:
- Absorption correction using spherical harmonics
- Frame scaling
;
_oxdiff_exptl_absorpt_empirical_full_max 1.127
_oxdiff_exptl_absorpt_empirical_full_min 0.875

loop_
_space_group_symop_operation_xyz
'x, y, z'
'-x, -y, z+1/2'
'x+1/2, -y+1/2, z'
'-x+1/2, y+1/2, z+1/2'

loop_
_atom_site_label
_atom_site_type_symbol
_atom_site_fract_x
_atom_site_fract_y
_atom_site_fract_z
_atom_site_U_iso_or_equiv
_atom_site_adp_type
_atom_site_occupancy
_atom_site_site_symmetry_order
_atom_site_calc_flag
_atom_site_refinement_flags_posn
_atom_site_refinement_flags_adp
_atom_site_refinement_flags_occupancy
_atom_site_disorder_assembly
_atom_site_disorder_group
Co19 Co 0.61206(5) 0.40851(10) 0.49007(10) 0.0243(2) Uani 1 1 d . . . . .
Cl29 Cl 0.55435(15) 0.2082(2) 0.36828(15) 0.0402(5) Uani 1 1 d . . . . .
Cl5 Cl 0.56128(16) 0.2428(3) 0.62739(15) 0.0402(5) Uani 1 1 d . . . . .
Cl35 Cl 0.80591(13) 0.9438(3) 0.5644(2) 0.0576(7) Uani 1 1 d . . . . .
N11 N 0.7549(3) 0.3368(6) 0.4866(6) 0.0251(11) Uani 1 1 d . . . . .
H11 H 0.759433 0.206501 0.496993 0.030 Uiso 1 1 calc R U . . .
N28 N 0.6563(4) 0.5604(8) 0.3535(5) 0.0277(14) Uani 1 1 d . . . . .
H28 H 0.634418 0.493150 0.292844 0.033 Uiso 1 1 calc R U . . .
N27 N 0.5132(3) 0.6236(6) 0.4907(6) 0.0248(10) Uani 1 1 d . . . . .
H27 H 0.452685 0.569881 0.502043 0.030 Uiso 1 1 calc R U . . .
N17 N 0.6749(4) 0.6045(7) 0.5936(5) 0.0246(13) Uani 1 1 d . . . . .
H17 H 0.703660 0.697214 0.550350 0.030 Uiso 1 1 calc R U . . .
C3 C 0.8090(5) 0.4263(10) 0.5702(7) 0.0336(18) Uani 1 1 d . . . . .
H3A H 0.847990 0.517933 0.539564 0.040 Uiso 1 1 calc R U . . .
H3B H 0.848238 0.338320 0.603713 0.040 Uiso 1 1 calc R U . . .
C23 C 0.5294(5) 0.7561(10) 0.5764(7) 0.0346(18) Uani 1 1 d . . . . .
H23A H 0.472220 0.777656 0.612877 0.042 Uiso 1 1 calc R U . . .
H23B H 0.549562 0.869400 0.546697 0.042 Uiso 1 1 calc R U . . .
C18 C 0.6006(5) 0.6906(11) 0.6530(6) 0.034(2) Uani 1 1 d . . . . .
H18A H 0.624545 0.790869 0.692911 0.041 Uiso 1 1 calc R U . . .
H18B H 0.573404 0.604910 0.700804 0.041 Uiso 1 1 calc R U . . .
C10 C 0.5125(5) 0.7067(9) 0.3874(6) 0.0336(18) Uani 1 1 d . . . . .
H10A H 0.480160 0.820688 0.390347 0.040 Uiso 1 1 calc R U . . .
H10B H 0.480423 0.629061 0.338808 0.040 Uiso 1 1 calc R U . . .
C12 C 0.7477(5) 0.5110(10) 0.6498(6) 0.0325(18) Uani 1 1 d . . . . .
H12A H 0.721875 0.419619 0.694916 0.039 Uiso 1 1 calc R U . . .
H12B H 0.782178 0.595312 0.692108 0.039 Uiso 1 1 calc R U . . .
C20 C 0.6094(5) 0.7372(10) 0.3502(6) 0.0340(19) Uani 1 1 d . . . . .
H20A H 0.609310 0.784212 0.279777 0.041 Uiso 1 1 calc R U . . .
H20B H 0.640542 0.822607 0.394966 0.041 Uiso 1 1 calc R U . . .
C26 C 0.7574(5) 0.5618(11) 0.3463(7) 0.038(2) Uani 1 1 d . . . . .
H26A H 0.782698 0.655396 0.390408 0.045 Uiso 1 1 calc R U . . .
H26B H 0.776580 0.584203 0.275219 0.045 Uiso 1 1 calc R U . . .
C33 C 0.7906(5) 0.3783(10) 0.3820(6) 0.0339(18) Uani 1 1 d . . . . .
H33A H 0.770141 0.287167 0.333220 0.041 Uiso 1 1 calc R U . . .
H33B H 0.857142 0.376748 0.383295 0.041 Uiso 1 1 calc R U . . .

loop_
_atom_site_aniso_label
_atom_site_aniso_U_11
_atom_site_aniso_U_22
_atom_site_aniso_U_33
_atom_site_aniso_U_23
_atom_site_aniso_U_13
_atom_site_aniso_U_12
Co19 0.0251(4) 0.0240(4) 0.0237(4) -0.0003(5) -0.0008(5) -0.0020(3)
Cl29 0.0493(12) 0.0340(10) 0.0373(12) -0.0087(9) -0.0098(9) -0.0116(9)
Cl5 0.0500(13) 0.0366(10) 0.0341(12) 0.0066(8) 0.0105(9) -0.0098(9)
Cl35 0.0336(11) 0.0334(9) 0.106(2) 0.0085(12) 0.0140(12) 0.0032(8)
N11 0.023(2) 0.024(2) 0.029(3) -0.003(3) 0.003(3) 0.003(2)
N28 0.031(3) 0.030(3) 0.022(3) 0.002(2) 0.001(3) -0.007(3)
N27 0.020(2) 0.026(2) 0.028(3) 0.003(3) -0.003(3) 0.000(2)
N17 0.025(3) 0.026(3) 0.023(3) -0.004(2) -0.002(2) -0.004(2)
C3 0.024(4) 0.039(4) 0.037(5) 0.004(4) -0.010(3) 0.004(3)
C23 0.033(4) 0.031(4) 0.040(5) -0.009(4) 0.003(4) 0.003(3)
C18 0.030(4) 0.039(5) 0.032(5) -0.012(4) -0.002(3) 0.003(3)
C10 0.039(4) 0.028(4) 0.034(5) 0.000(3) -0.009(3) 0.011(3)
C12 0.032(4) 0.039(4) 0.026(5) -0.006(3) -0.010(3) 0.001(3)
C20 0.045(5) 0.033(4) 0.023(4) 0.013(3) -0.003(3) -0.002(3)
C26 0.032(4) 0.044(4) 0.037(5) 0.005(4) 0.013(3) -0.003(4)
C33 0.028(4) 0.040(4) 0.034(5) -0.013(4) 0.010(3) -0.003(3)

loop_
_atom_type_symbol
_atom_type_description
_atom_type_scat_dispersion_real
_atom_type_scat_dispersion_imag
_atom_type_scat_source
C C 0.0033 0.0016 'International Tables Vol C Tables 4.2.6.8 and 6.1.1.4'
H H 0.0000 0.0000 'International Tables Vol C Tables 4.2.6.8 and 6.1.1.4'
Cl Cl 0.1484 0.1585 'International Tables Vol C Tables 4.2.6.8 and 6.1.1.4'
Co Co 0.3494 0.9721 'International Tables Vol C Tables 4.2.6.8 and 6.1.1.4'
N N 0.0061 0.0033 'International Tables Vol C Tables 4.2.6.8 and 6.1.1.4'

loop_
_geom_angle_atom_site_label_1
_geom_angle_atom_site_label_2
_geom_angle_atom_site_label_3
_geom_angle
_geom_angle_site_symmetry_1
_geom_angle_site_symmetry_3
_geom_angle_publ_flag
Cl5 Co19 Cl29 93.34(8) . . ?
N11 Co19 Cl29 100.26(17) . . ?
N11 Co19 Cl5 101.36(19) . . ?
N11 Co19 N28 79.9(2) . . ?
N11 Co19 N27 146.36(18) . . ?
N11 Co19 N17 76.8(2) . . ?
N28 Co19 Cl29 84.06(17) . . ?
N28 Co19 Cl5 177.28(18) . . ?
N27 Co19 Cl29 103.69(18) . . ?
N27 Co19 Cl5 100.47(19) . . ?
N27 Co19 N28 79.4(2) . . ?
N27 Co19 N17 77.4(2) . . ?
N17 Co19 Cl29 174.83(18) . . ?
N17 Co19 Cl5 91.42(17) . . ?
N17 Co19 N28 91.2(3) . . ?
Co19 N11 H11 107.9 . . ?
C3 N11 Co19 112.8(4) . . ?
C3 N11 H11 107.9 . . ?
C33 N11 Co19 108.0(5) . . ?
C33 N11 H11 107.9 . . ?
C33 N11 C3 112.2(6) . . ?
Co19 N28 H28 106.2 . . ?
C20 N28 Co19 110.2(4) . . ?
C20 N28 H28 106.2 . . ?
C26 N28 Co19 110.4(5) . . ?
C26 N28 H28 106.2 . . ?
C26 N28 C20 116.9(5) . . ?
Co19 N27 H27 107.5 . . ?
C23 N27 Co19 112.7(4) . . ?
C23 N27 H27 107.5 . . ?
C10 N27 Co19 108.4(4) . . ?
C10 N27 H27 107.5 . . ?
C10 N27 C23 113.0(5) . . ?
Co19 N17 H17 107.7 . . ?
C18 N17 Co19 107.4(4) . . ?
C18 N17 H17 107.7 . . ?
C12 N17 Co19 106.8(4) . . ?
C12 N17 H17 107.7 . . ?
C12 N17 C18 119.1(6) . . ?
N11 C3 H3A 109.3 . . ?
N11 C3 H3B 109.3 . . ?
N11 C3 C12 111.4(6) . . ?
H3A C3 H3B 108.0 . . ?
C12 C3 H3A 109.3 . . ?
C12 C3 H3B 109.3 . . ?
N27 C23 H23A 109.2 . . ?
N27 C23 H23B 109.2 . . ?
N27 C23 C18 112.1(6) . . ?
H23A C23 H23B 107.9 . . ?
C18 C23 H23A 109.2 . . ?
C18 C23 H23B 109.2 . . ?
N17 C18 C23 107.9(6) . . ?
N17 C18 H18A 110.1 . . ?
N17 C18 H18B 110.1 . . ?
C23 C18 H18A 110.1 . . ?
C23 C18 H18B 110.1 . . ?
H18A C18 H18B 108.4 . . ?
N27 C10 H10A 109.6 . . ?
N27 C10 H10B 109.6 . . ?
N27 C10 C20 110.1(6) . . ?
H10A C10 H10B 108.2 . . ?
C20 C10 H10A 109.6 . . ?
C20 C10 H10B 109.6 . . ?
N17 C12 C3 107.2(6) . . ?
N17 C12 H12A 110.3 . . ?
N17 C12 H12B 110.3 . . ?
C3 C12 H12A 110.3 . . ?
C3 C12 H12B 110.3 . . ?
H12A C12 H12B 108.5 . . ?
N28 C20 C10 106.9(6) . . ?
N28 C20 H20A 110.3 . . ?
N28 C20 H20B 110.3 . . ?
C10 C20 H20A 110.3 . . ?
C10 C20 H20B 110.3 . . ?
H20A C20 H20B 108.6 . . ?
N28 C26 H26A 110.3 . . ?
N28 C26 H26B 110.3 . . ?
N28 C26 C33 107.0(6) . . ?
H26A C26 H26B 108.6 . . ?
C33 C26 H26A 110.3 . . ?
C33 C26 H26B 110.3 . . ?
N11 C33 C26 110.5(6) . . ?
N11 C33 H33A 109.5 . . ?
N11 C33 H33B 109.5 . . ?
C26 C33 H33A 109.5 . . ?
C26 C33 H33B 109.5 . . ?
H33A C33 H33B 108.1 . . ?

loop_
_geom_bond_atom_site_label_1
_geom_bond_atom_site_label_2
_geom_bond_distance
_geom_bond_site_symmetry_2
_geom_bond_publ_flag
Co19 Cl29 2.319(2) . ?
Co19 Cl5 2.276(2) . ?
Co19 N11 2.150(4) . ?
Co19 N28 2.185(6) . ?
Co19 N27 2.152(4) . ?
Co19 N17 2.176(5) . ?
N11 H11 0.9800 . ?
N11 C3 1.490(10) . ?
N11 C33 1.475(10) . ?
N28 H28 0.9800 . ?
N28 C20 1.481(9) . ?
N28 C26 1.477(9) . ?
N27 H27 0.9800 . ?
N27 C23 1.497(10) . ?
N27 C10 1.465(11) . ?
N17 H17 0.9800 . ?
N17 C18 1.471(9) . ?
N17 C12 1.460(9) . ?
C3 H3A 0.9700 . ?
C3 H3B 0.9700 . ?
C3 C12 1.497(11) . ?
C23 H23A 0.9700 . ?
C23 H23B 0.9700 . ?
C23 C18 1.511(10) . ?
C18 H18A 0.9700 . ?
C18 H18B 0.9700 . ?
C10 H10A 0.9700 . ?
C10 H10B 0.9700 . ?
C10 C20 1.510(10) . ?
C12 H12A 0.9700 . ?
C12 H12B 0.9700 . ?
C20 H20A 0.9700 . ?
C20 H20B 0.9700 . ?
C26 H26A 0.9700 . ?
C26 H26B 0.9700 . ?
C26 C33 1.518(10) . ?
C33 H33A 0.9700 . ?
C33 H33B 0.9700 . ?

loop_
_geom_torsion_atom_site_label_1
_geom_torsion_atom_site_label_2
_geom_torsion_atom_site_label_3
_geom_torsion_atom_site_label_4
_geom_torsion
_geom_torsion_site_symmetry_1
_geom_torsion_site_symmetry_2
_geom_torsion_site_symmetry_3
_geom_torsion_site_symmetry_4
_geom_torsion_publ_flag
Co19 N11 C3 C12 12.7(8) . . . . ?
Co19 N11 C33 C26 44.7(7) . . . . ?
Co19 N28 C20 C10 -37.9(7) . . . . ?
Co19 N28 C26 C33 37.1(7) . . . . ?
Co19 N27 C23 C18 -10.0(8) . . . . ?
Co19 N27 C10 C20 -45.5(6) . . . . ?
Co19 N17 C18 C23 -51.6(7) . . . . ?
Co19 N17 C12 C3 54.2(6) . . . . ?
N11 C3 C12 N17 -44.2(8) . . . . ?
N28 C26 C33 N11 -55.0(8) . . . . ?
N27 C23 C18 N17 40.8(9) . . . . ?
N27 C10 C20 N28 55.9(8) . . . . ?
C3 N11 C33 C26 -80.2(7) . . . . ?
C23 N27 C10 C20 80.2(6) . . . . ?
C18 N17 C12 C3 175.9(6) . . . . ?
C10 N27 C23 C18 -133.3(7) . . . . ?
C12 N17 C18 C23 -173.1(6) . . . . ?
C20 N28 C26 C33 164.1(6) . . . . ?
C26 N28 C20 C10 -165.0(7) . . . . ?
C33 N11 C3 C12 134.9(6) . . . . ?

loop_
_twin_individual_id
_twin_individual_mass_fraction_refined
1 0.58(4)
2 0.42(4)
